data_7154100
loop_
_publ_author_name
'Zhang, Huanrui'
'Wang, Baomin'
'Cui, Longchen'
'Li, Ying'
'Qu, Jingping'
'Song, Yuming'

_publ_section_title
;
 Organocatalytic enantioselective \a-amination of 5-substituted
 rhodanines: an efficient approach to chiral N,S-acetals.
;
_journal_issue 45
_journal_name_full 'Organic &amp; biomolecular chemistry'
_journal_page_first 9097
_journal_page_last 9100
_journal_paper_doi 10.1039/c4ob01921k
_journal_volume 12
_journal_year 2014
_chemical_absolute_configuration ad
_chemical_formula_sum 'C16 H18 Br N3 O5 S2'
_chemical_formula_weight 476.36
_chemical_name_systematic
; 
 ? 
;
_space_group_IT_number 5
_symmetry_cell_setting monoclinic
_symmetry_space_group_name_Hall 'C 2y'
_symmetry_space_group_name_H-M 'C 1 2 1'
_atom_sites_solution_hydrogens geom
_atom_sites_solution_primary direct
_atom_sites_solution_secondary difmap
_audit_creation_method SHELXL-97
_cell_angle_alpha 90.00
_cell_angle_beta 107.023(11)
_cell_angle_gamma 90.00
_cell_formula_units_Z 4
_cell_length_a 18.898(3)
_cell_length_b 8.9379(15)
_cell_length_c 13.094(2)
_cell_measurement_temperature 298(2)
_cell_volume 2114.8(6)
_computing_cell_refinement 'Bruker SAINT'
_computing_data_collection 'Bruker APEX2'
_computing_data_reduction 'Bruker SAINT'
_computing_molecular_graphics 'Bruker SHELXTL'
_computing_publication_material 'Bruker SHELXTL'
_computing_structure_refinement 'SHELXL-97 (Sheldrick, 2008)'
_computing_structure_solution 'SHELXS-97 (Sheldrick, 2008)'
_diffrn_ambient_temperature 298(2)
_diffrn_measured_fraction_theta_full 0.999
_diffrn_measured_fraction_theta_max 0.999
_diffrn_measurement_device_type 'CCD area detector'
_diffrn_measurement_method 'phi and omega scans'
_diffrn_radiation_monochromator graphite
_diffrn_radiation_source 'fine-focus sealed tube'
_diffrn_radiation_type MoK\a
_diffrn_radiation_wavelength 0.71073
_diffrn_reflns_av_R_equivalents 0.0304
_diffrn_reflns_av_sigmaI/netI 0.0747
_diffrn_reflns_limit_h_max 22
_diffrn_reflns_limit_h_min -22
_diffrn_reflns_limit_k_max 10
_diffrn_reflns_limit_k_min -10
_diffrn_reflns_limit_l_max 15
_diffrn_reflns_limit_l_min -15
_diffrn_reflns_number 6931
_diffrn_reflns_theta_full 25.00
_diffrn_reflns_theta_max 25.00
_diffrn_reflns_theta_min 2.25
_exptl_absorpt_coefficient_mu 2.171
_exptl_absorpt_correction_T_max 0.7655
_exptl_absorpt_correction_T_min 0.5433
_exptl_absorpt_correction_type empirical
_exptl_absorpt_process_details SADABS
_exptl_crystal_colour 'transparent yellow'
_exptl_crystal_density_diffrn 1.496
_exptl_crystal_density_method 'not measured'
_exptl_crystal_description block
_exptl_crystal_F_000 968
_exptl_crystal_size_max 0.32
_exptl_crystal_size_mid 0.28
_exptl_crystal_size_min 0.13
_refine_diff_density_max 0.264
_refine_diff_density_min -0.302
_refine_diff_density_rms 0.044
_refine_ls_abs_structure_details 'Flack H D (1983), Acta Cryst. A39, 876-881'
_refine_ls_abs_structure_Flack 0.005(10)
_refine_ls_extinction_method none
_refine_ls_goodness_of_fit_ref 1.000
_refine_ls_hydrogen_treatment 'riding mode'
_refine_ls_matrix_type full
_refine_ls_number_parameters 290
_refine_ls_number_reflns 3564
_refine_ls_number_restraints 121
_refine_ls_restrained_S_all 0.997
_refine_ls_R_factor_all 0.0526
_refine_ls_R_factor_gt 0.0372
_refine_ls_shift/su_max 0.001
_refine_ls_shift/su_mean 0.000
_refine_ls_structure_factor_coef Fsqd
_refine_ls_weighting_details 'calc w=1/[\s^2^(Fo^2^)+(0.0214P)^2^+0.0000P] where P=(Fo^2^+2Fc^2^)/3'
_refine_ls_weighting_scheme calc
_refine_ls_wR_factor_gt 0.0908
_refine_ls_wR_factor_ref 0.0975
_reflns_number_gt 2866
_reflns_number_total 3564
_reflns_threshold_expression >2sigma(I)
_cod_data_source_file c4ob01921k2.cif
_cod_data_source_block 1
_cod_depositor_comments
;
The following automatic conversions were performed:

'_symmetry_cell_setting' value 'Monoclinic' changed to 'monoclinic'
according to
/usr/data/users/saulius/crontab/automatic-downloads/rss-feeds/RSC/lib/dictionaries/cif_core.dic
dictionary named 'cif_core.dic' version 2.4.2 from 2011-04-26.

Automatic conversion script
Id: cif_fix_values 2827 2014-09-09 07:05:25Z andrius 

 Adding full bibliography for 7154100.cif.
;
_cod_original_cell_volume 2114.9(6)
_cod_original_sg_symbol_H-M 'C2   '
_cod_database_code 7154100

loop_
_symmetry_equiv_pos_as_xyz
'x, y, z'
'-x, y, -z'
'x+1/2, y+1/2, z'
'-x+1/2, y+1/2, -z'

loop_
_atom_site_label
_atom_site_type_symbol
_atom_site_fract_x
_atom_site_fract_y
_atom_site_fract_z
_atom_site_U_iso_or_equiv
_atom_site_adp_type
_atom_site_occupancy
_atom_site_symmetry_multiplicity
_atom_site_calc_flag
_atom_site_refinement_flags
_atom_site_disorder_assembly
_atom_site_disorder_group
Br1 Br 0.89417(3) 0.14908(11) 1.45184(4) 0.1333(3) Uani 1 1 d . . .
S1 S 0.80082(5) 0.12720(13) 0.91575(9) 0.0722(3) Uani 1 1 d . . .
S2 S 0.64841(5) 0.04561(12) 0.79940(7) 0.0604(3) Uani 1 1 d . . .
O1 O 0.59688(12) -0.0374(3) 1.05651(17) 0.0564(6) Uani 1 1 d . . .
O2 O 0.57697(12) 0.2694(3) 0.93721(18) 0.0536(6) Uani 1 1 d . . .
O3 O 0.46027(13) 0.2939(3) 0.8272(2) 0.0568(6) Uani 1 1 d . . .
C1 C 0.71918(17) 0.0675(4) 0.9153(3) 0.0504(8) Uani 1 1 d . . .
C2 C 0.58175(17) -0.0203(4) 0.8682(3) 0.0481(8) Uani 1 1 d . . .
C3 C 0.62358(16) -0.0047(4) 0.9865(3) 0.0465(8) Uani 1 1 d . . .
C4 C 0.5623(2) -0.1823(4) 0.8449(3) 0.0657(10) Uani 1 1 d . . .
H4A H 0.5278 -0.2129 0.8820 0.099 Uiso 1 1 calc R . .
H4B H 0.6063 -0.2420 0.8683 0.099 Uiso 1 1 calc R . .
H4C H 0.5404 -0.1954 0.7695 0.099 Uiso 1 1 calc R . .
C5 C 0.52153(18) 0.2196(4) 0.8733(2) 0.0458(8) Uani 1 1 d . . .
C6 C 0.4605(2) 0.4552(5) 0.8448(3) 0.0672(11) Uani 1 1 d . . .
H6A H 0.5109 0.4927 0.8657 0.081 Uiso 1 1 calc R . .
H6B H 0.4387 0.4777 0.9015 0.081 Uiso 1 1 calc R . .
C7 C 0.4175(3) 0.5266(6) 0.7449(4) 0.0891(14) Uani 1 1 d . . .
H7A H 0.4169 0.6329 0.7550 0.134 Uiso 1 1 calc R . .
H7B H 0.3677 0.4891 0.7250 0.134 Uiso 1 1 calc R . .
H7C H 0.4397 0.5045 0.6895 0.134 Uiso 1 1 calc R . .
O4 O 0.4982(16) 0.100(2) 0.630(2) 0.076(4) Uani 0.389(16) 1 d PU A 1
O5 O 0.3797(15) 0.094(2) 0.6008(19) 0.081(3) Uani 0.389(16) 1 d PU A 1
C8 C 0.455(2) 0.085(8) 0.657(3) 0.075(4) Uani 0.389(16) 1 d PU A 1
C9 C 0.3665(11) 0.168(3) 0.4939(13) 0.090(3) Uani 0.389(16) 1 d PU A 1
H9A H 0.4070 0.2358 0.4969 0.108 Uiso 0.389(16) 1 calc PR A 1
H9B H 0.3662 0.0919 0.4408 0.108 Uiso 0.389(16) 1 calc PR A 1
C10 C 0.3198(13) 0.223(3) 0.4719(14) 0.119(5) Uani 0.389(16) 1 d PU A 1
H10A H 0.3131 0.2645 0.4020 0.178 Uiso 0.389(16) 1 calc PR A 1
H10B H 0.3210 0.3025 0.5217 0.178 Uiso 0.389(16) 1 calc PR A 1
H10C H 0.2796 0.1567 0.4702 0.178 Uiso 0.389(16) 1 calc PR A 1
O4' O 0.4984(10) 0.1593(17) 0.6412(13) 0.081(3) Uani 0.611(16) 1 d PU A 2
O5' O 0.3784(9) 0.0432(14) 0.6022(12) 0.083(3) Uani 0.611(16) 1 d PU A 2
C8' C 0.4453(11) 0.077(4) 0.6664(18) 0.068(3) Uani 0.611(16) 1 d PU A 2
C9' C 0.3615(6) 0.081(2) 0.4909(8) 0.091(3) Uani 0.611(16) 1 d PU A 2
H9'A H 0.3688 -0.0073 0.4521 0.109 Uiso 0.611(16) 1 calc PR A 2
H9'B H 0.3963 0.1563 0.4828 0.109 Uiso 0.611(16) 1 calc PR A 2
C10' C 0.2868(6) 0.137(2) 0.4423(7) 0.129(4) Uani 0.611(16) 1 d PU A 2
H10D H 0.2796 0.1550 0.3677 0.193 Uiso 0.611(16) 1 calc PR A 2
H10E H 0.2799 0.2282 0.4767 0.193 Uiso 0.611(16) 1 calc PR A 2
H10F H 0.2516 0.0637 0.4505 0.193 Uiso 0.611(16) 1 calc PR A 2
C11 C 0.74383(16) 0.0604(4) 1.1114(2) 0.0473(7) Uani 1 1 d . . .
C12 C 0.72573(18) 0.1735(5) 1.1706(3) 0.0554(9) Uani 1 1 d . . .
H12A H 0.6842 0.2325 1.1413 0.066 Uiso 1 1 calc R . .
C13 C 0.7693(2) 0.1986(5) 1.2729(3) 0.0710(11) Uani 1 1 d . . .
H13A H 0.7577 0.2740 1.3142 0.085 Uiso 1 1 calc R . .
C14 C 0.8308(2) 0.1099(5) 1.3134(3) 0.0692(12) Uani 1 1 d . . .
C15 C 0.8488(2) -0.0039(6) 1.2553(3) 0.0746(12) Uani 1 1 d . . .
H15A H 0.8902 -0.0633 1.2850 0.089 Uiso 1 1 calc R . .
C16 C 0.80500(18) -0.0295(4) 1.1523(3) 0.0586(9) Uani 1 1 d . . .
H16A H 0.8164 -0.1056 1.1113 0.070 Uiso 1 1 calc R . .
N1 N 0.69679(13) 0.0358(3) 1.0044(2) 0.0471(6) Uani 1 1 d . . .
N2 N 0.51535(13) 0.0727(3) 0.84259(19) 0.0448(6) Uani 1 1 d . A .
N3 N 0.45418(15) 0.0269(4) 0.7612(2) 0.0543(7) Uani 1 1 d . . .
H3A H 0.4286 -0.0548 0.7695 0.065 Uiso 1 1 d R A .

loop_
_atom_site_aniso_label
_atom_site_aniso_U_11
_atom_site_aniso_U_22
_atom_site_aniso_U_33
_atom_site_aniso_U_23
_atom_site_aniso_U_13
_atom_site_aniso_U_12
Br1 0.1052(5) 0.2022(8) 0.0654(3) -0.0058(4) -0.0172(3) -0.0184(5)
S1 0.0464(5) 0.0954(9) 0.0842(6) -0.0043(6) 0.0340(4) -0.0039(5)
S2 0.0495(5) 0.0877(7) 0.0495(5) -0.0087(5) 0.0229(4) 0.0013(4)
O1 0.0409(12) 0.0788(18) 0.0527(14) 0.0017(12) 0.0186(11) 0.0014(11)
O2 0.0432(13) 0.0581(15) 0.0586(13) -0.0123(11) 0.0138(11) -0.0044(10)
O3 0.0472(13) 0.0523(17) 0.0698(15) -0.0019(11) 0.0155(11) 0.0061(11)
C1 0.0381(17) 0.059(2) 0.0586(19) -0.0112(16) 0.0209(14) 0.0031(14)
C2 0.0416(17) 0.055(2) 0.0501(18) -0.0061(15) 0.0168(13) 0.0009(15)
C3 0.0358(17) 0.054(2) 0.0501(18) -0.0044(14) 0.0134(14) 0.0050(14)
C4 0.062(2) 0.061(3) 0.068(2) -0.0134(18) 0.0092(18) 0.0019(18)
C5 0.0425(19) 0.058(3) 0.0410(17) 0.0051(15) 0.0188(15) 0.0042(16)
C6 0.062(2) 0.070(3) 0.072(2) 0.003(2) 0.0232(19) 0.0147(19)
C7 0.097(3) 0.082(4) 0.083(3) 0.019(2) 0.020(2) 0.015(3)
O4 0.065(6) 0.120(11) 0.053(6) -0.003(8) 0.033(4) -0.004(9)
O5 0.059(4) 0.136(7) 0.044(3) -0.003(6) 0.009(3) 0.004(6)
C8 0.055(6) 0.124(6) 0.042(5) -0.009(6) 0.009(5) 0.007(6)
C9 0.068(5) 0.160(9) 0.039(4) 0.002(7) 0.011(4) 0.005(8)
C10 0.105(10) 0.177(12) 0.066(8) 0.009(8) 0.012(8) 0.001(9)
O4' 0.064(4) 0.131(9) 0.053(4) 0.005(6) 0.026(3) 0.000(7)
O5' 0.059(3) 0.133(7) 0.050(3) -0.013(5) 0.005(2) 0.003(5)
C8' 0.046(5) 0.122(6) 0.041(4) -0.011(4) 0.019(3) 0.008(5)
C9' 0.078(4) 0.148(7) 0.038(3) -0.011(5) 0.004(3) 0.006(6)
C10' 0.079(6) 0.228(11) 0.067(5) -0.005(7) 0.002(4) 0.006(7)
C11 0.0352(15) 0.054(2) 0.0521(17) 0.0004(16) 0.0121(12) 0.0021(14)
C12 0.0435(18) 0.067(3) 0.0551(18) -0.0072(18) 0.0132(14) 0.0038(16)
C13 0.069(3) 0.090(3) 0.054(2) -0.0151(19) 0.0185(18) -0.005(2)
C14 0.057(2) 0.095(4) 0.0507(19) 0.000(2) 0.0078(16) -0.013(2)
C15 0.044(2) 0.089(3) 0.081(3) 0.021(2) 0.0026(19) 0.0045(19)
C16 0.0408(19) 0.062(2) 0.072(2) 0.0014(18) 0.0154(17) 0.0086(16)
N1 0.0360(13) 0.0584(18) 0.0504(14) -0.0069(13) 0.0182(11) 0.0025(12)
N2 0.0367(14) 0.055(2) 0.0408(13) -0.0081(12) 0.0089(10) -0.0035(11)
N3 0.0489(16) 0.062(2) 0.0479(15) -0.0074(14) 0.0084(12) -0.0104(14)

loop_
_atom_type_symbol
_atom_type_description
_atom_type_scat_dispersion_real
_atom_type_scat_dispersion_imag
_atom_type_scat_source
C C 0.0033 0.0016 'International Tables Vol C Tables 4.2.6.8 and 6.1.1.4'
H H 0.0000 0.0000 'International Tables Vol C Tables 4.2.6.8 and 6.1.1.4'
N N 0.0061 0.0033 'International Tables Vol C Tables 4.2.6.8 and 6.1.1.4'
O O 0.0106 0.0060 'International Tables Vol C Tables 4.2.6.8 and 6.1.1.4'
S S 0.1246 0.1234 'International Tables Vol C Tables 4.2.6.8 and 6.1.1.4'
Br Br -0.2901 2.4595 'International Tables Vol C Tables 4.2.6.8 and 6.1.1.4'

loop_
_geom_angle_atom_site_label_1
_geom_angle_atom_site_label_2
_geom_angle_atom_site_label_3
_geom_angle
C1 S2 C2 94.08(15)
C5 O3 C6 117.6(3)
N1 C1 S1 126.0(2)
N1 C1 S2 111.8(2)
S1 C1 S2 122.2(2)
N2 C2 C4 111.1(3)
N2 C2 C3 109.7(3)
C4 C2 C3 108.5(3)
N2 C2 S2 111.7(2)
C4 C2 S2 111.7(3)
C3 C2 S2 104.0(2)
O1 C3 N1 123.8(3)
O1 C3 C2 122.9(3)
N1 C3 C2 113.1(3)
O2 C5 O3 126.5(3)
O2 C5 N2 122.3(3)
O3 C5 N2 111.2(3)
O3 C6 C7 108.3(4)
C8 O5 C9 112(2)
O4 C8 O5 129(4)
O4 C8 N3 127(4)
O5 C8 N3 103(2)
C10 C9 O5 112.8(19)
C8' O5' C9' 118.3(13)
N3 C8' O4' 121.8(19)
N3 C8' O5' 111.2(16)
O4' C8' O5' 127.0(18)
O5' C9' C10' 115.0(9)
C12 C11 C16 121.8(3)
C12 C11 N1 118.4(3)
C16 C11 N1 119.8(3)
C13 C12 C11 119.5(4)
C12 C13 C14 118.7(4)
C13 C14 C15 122.1(3)
C13 C14 Br1 119.3(3)
C15 C14 Br1 118.6(3)
C16 C15 C14 119.3(4)
C15 C16 C11 118.5(4)
C1 N1 C3 116.7(3)
C1 N1 C11 122.4(3)
C3 N1 C11 120.5(3)
C5 N2 N3 119.3(3)
C5 N2 C2 119.0(3)
N3 N2 C2 118.4(3)
C8' N3 N2 118.9(13)
C8' N3 C8 7(2)
N2 N3 C8 112.5(19)

loop_
_geom_bond_atom_site_label_1
_geom_bond_atom_site_label_2
_geom_bond_distance
Br1 C14 1.890(3)
S1 C1 1.631(3)
S2 C1 1.715(3)
S2 C2 1.847(3)
O1 C3 1.204(4)
O2 C5 1.218(4)
O3 C5 1.318(4)
O3 C6 1.460(5)
C1 N1 1.382(4)
C2 N2 1.460(4)
C2 C4 1.503(5)
C2 C3 1.525(5)
C3 N1 1.382(4)
C5 N2 1.368(4)
C6 C7 1.468(6)
O4 C8 1.00(5)
O5 C8 1.39(4)
O5 C9 1.50(3)
C8 N3 1.47(4)
C9 C10 0.98(3)
O4' C8' 1.36(4)
O5' C8' 1.33(2)
O5' C9' 1.437(16)
C8' N3 1.29(2)
C9' C10' 1.456(16)
C11 C12 1.376(5)
C11 C16 1.381(5)
C11 N1 1.440(4)
C12 C13 1.371(5)
C13 C14 1.377(6)
C14 C15 1.373(6)
C15 C16 1.379(5)
N2 N3 1.385(4)
